data_7009875
loop_
_publ_author_name
'Carvalho, M. Fernanda N. N.'
'Galv\~ao, Adelino M.'
'Pombeiro, Armando J. L.'

_publ_section_title
;
 Proton addition and hydrogen-bond formation in reactions of the
 dicyano-complex [NBu4][trans-Re(CN)2(dppe)2] with protic reagents
;
_journal_issue 19
_journal_name_full 'Journal of the Chemical Society, Dalton Transactions'
_journal_page_first 3393
_journal_paper_doi 10.1039/b004189k
_journal_year 2000
_chemical_formula_sum 'C60 H60 N2 O2 P4 Re'
_chemical_formula_weight 1151.30
_chemical_name_systematic
; 
 ? 
;
_space_group_IT_number 14
_symmetry_space_group_name_Hall '-P 2ybc'
_symmetry_space_group_name_H-M 'P 1 21/c 1'
_atom_sites_solution_hydrogens geom
_atom_sites_solution_primary direct
_atom_sites_solution_secondary difmap
_audit_creation_method SHELXL
_cell_angle_alpha 90.00
_cell_angle_beta 96.48
_cell_angle_gamma 90.00
_cell_formula_units_Z 2
_cell_length_a 11.713
_cell_length_b 13.432
_cell_length_c 17.179
_cell_measurement_temperature 293(2)
_cell_volume 2685.488
_computing_structure_refinement 'SHELXL-93 (Sheldrick, 1993)'
_computing_structure_solution 'SHELXS-86 (Sheldrick, 1990)'
_diffrn_ambient_temperature 293(2)
_diffrn_radiation_monochromator graphite
_diffrn_radiation_source 'fine-focus sealed tube'
_diffrn_radiation_type CuK\a
_diffrn_radiation_wavelength 1.54247
_diffrn_reflns_av_R_equivalents 0.0683
_diffrn_reflns_av_sigmaI/netI 0.0621
_diffrn_reflns_limit_h_max 14
_diffrn_reflns_limit_h_min -14
_diffrn_reflns_limit_k_max 16
_diffrn_reflns_limit_k_min 0
_diffrn_reflns_limit_l_max 20
_diffrn_reflns_limit_l_min 0
_diffrn_reflns_number 5303
_diffrn_reflns_theta_max 70.00
_diffrn_reflns_theta_min 3.80
_exptl_absorpt_coefficient_mu 5.344
_exptl_crystal_density_diffrn 1.424
_exptl_crystal_F_000 1170
_refine_diff_density_max 2.017
_refine_diff_density_min -2.207
_refine_diff_density_rms 0.215
_refine_ls_extinction_coef 0.0042(4)
_refine_ls_extinction_expression Fc^*^=kFc[1+0.001xFc^2^\l^3^/sin(2\q)]^-1/4^
_refine_ls_extinction_method SHELXL
_refine_ls_goodness_of_fit_all 1.090
_refine_ls_goodness_of_fit_obs 1.042
_refine_ls_matrix_type full
_refine_ls_number_parameters 199
_refine_ls_number_reflns 5085
_refine_ls_number_restraints 1
_refine_ls_restrained_S_all 1.090
_refine_ls_restrained_S_obs 1.042
_refine_ls_R_factor_all 0.1315
_refine_ls_R_factor_obs 0.0810
_refine_ls_shift/esd_max 0.093
_refine_ls_shift/esd_mean 0.003
_refine_ls_structure_factor_coef Fsqd
_refine_ls_weighting_details 'w=1/[\s^2^(Fo^2^)+(0.1341P)^2^+19.9523P] where P=(Fo^2^+2Fc^2^)/3'
_refine_ls_weighting_scheme calc
_refine_ls_wR_factor_all 0.2645
_refine_ls_wR_factor_obs 0.1999
_reflns_number_observed 3214
_reflns_number_total 5085
_reflns_observed_criterion >2sigma(I)
_cod_data_source_file b004189k.txt
_cod_data_source_block Complex2b
_cod_depositor_comments
;
The following automatic conversions were performed:

'_refine_ls_weighting_scheme' value 'calc
w=1/[\s^2^(Fo^2^)+(0.1341P)^2^+19.9523P] where P=(Fo^2^+2Fc^2^)/3'
was changed to 'calc'. New tag '_refine_ls_weighting_details' was
created. The value of the new tag was set to
'w=1/[\s^2^(Fo^2^)+(0.1341P)^2^+19.9523P] where P=(Fo^2^+2Fc^2^)/3'.

Automatic conversion script
Id: cif_fix_values 3143 2015-03-26 13:38:13Z robertas 
;
_cod_original_cell_volume 2685.5
_cod_database_code 7009875

loop_
_symmetry_equiv_pos_as_xyz
'x, y, z'
'-x, y+1/2, -z+1/2'
'-x, -y, -z'
'x, -y-1/2, z-1/2'

loop_
_atom_site_aniso_label
_atom_site_aniso_U_11
_atom_site_aniso_U_22
_atom_site_aniso_U_33
_atom_site_aniso_U_23
_atom_site_aniso_U_13
_atom_site_aniso_U_12
Re1 0.0389(4) 0.0552(5) 0.0449(4) 0.0008(3) 0.0086(3) 0.0004(3)
P1 0.049(2) 0.062(2) 0.053(2) -0.0074(14) 0.0071(12) -0.0009(13)
P2 0.055(2) 0.065(2) 0.050(2) 0.0100(14) 0.0079(13) -0.0015(14)
C13 0.052(6) 0.068(8) 0.062(7) -0.008(6) 0.009(5) -0.007(6)
C132 0.054(7) 0.081(9) 0.085(9) -0.006(8) 0.014(6) -0.008(7)
N1 0.054(6) 0.134(12) 0.089(9) -0.009(8) 0.031(6) 0.012(7)
C1 0.059(7) 0.062(7) 0.067(8) -0.002(6) 0.010(6) -0.007(6)
C12 0.066(8) 0.073(8) 0.058(7) -0.001(6) 0.015(6) -0.005(7)
C22 0.058(7) 0.103(11) 0.064(8) 0.007(8) 0.004(6) -0.012(8)
C23 0.069(8) 0.086(10) 0.057(7) 0.013(7) 0.014(6) 0.004(7)
C11 0.059(7) 0.086(9) 0.050(6) -0.016(6) 0.008(5) 0.006(6)
C21 0.077(9) 0.111(12) 0.047(7) 0.017(7) 0.010(6) -0.012(9)

loop_
_atom_site_label
_atom_site_type_symbol
_atom_site_fract_x
_atom_site_fract_y
_atom_site_fract_z
_atom_site_U_iso_or_equiv
_atom_site_thermal_displace_type
_atom_site_occupancy
_atom_site_calc_flag
_atom_site_refinement_flags
_atom_site_disorder_group
Re1 Re 1.0000 1.0000 0.0000 0.0461(3) Uani 1 d S .
P1 P 0.8941(3) 0.8912(2) -0.0940(2) 0.0546(7) Uani 1 d . .
P2 P 1.0262(3) 0.8908(3) 0.1125(2) 0.0567(8) Uani 1 d . .
C13 C 0.7390(10) 0.9060(10) -0.1043(7) 0.061(3) Uani 1 d . .
C132 C 0.6820(11) 0.8899(11) -0.0387(9) 0.073(4) Uani 1 d . .
H132 H 0.7241(11) 0.8730(11) 0.0086(9) 0.087 Uiso 1 calc R .
N1 N 0.7841(10) 1.0764(12) 0.0869(8) 0.090(4) Uani 1 d . .
C236 C 0.8830(13) 0.7240(11) 0.0979(8) 0.073(4) Uiso 1 d . .
H236 H 0.9396(13) 0.6949(11) 0.0715(8) 0.087 Uiso 1 calc R .
C1 C 0.8542(11) 1.0475(10) 0.0535(8) 0.063(3) Uani 1 d . .
C12 C 0.9123(12) 0.7578(11) -0.0948(7) 0.065(3) Uani 1 d . .
C126 C 1.0240(14) 0.7194(13) -0.0815(9) 0.084(4) Uiso 1 d . .
H126 H 1.0869(14) 0.7619(13) -0.0733(9) 0.101 Uiso 1 calc R .
C22 C 1.1399(12) 0.8003(13) 0.1270(8) 0.075(4) Uani 1 d . .
C232 C 0.8150(14) 0.8580(12) 0.1733(9) 0.082(4) Uiso 1 d . .
H232 H 0.8272(14) 0.9200(12) 0.1970(9) 0.098 Uiso 1 calc R .
C133 C 0.5607(15) 0.8987(13) -0.0428(10) 0.089(4) Uiso 1 d . .
H133 H 0.5222(15) 0.8840(13) 0.0002(10) 0.107 Uiso 1 calc R .
C23 C 0.8985(12) 0.8177(12) 0.1306(8) 0.070(4) Uani 1 d . .
C122 C 0.8245(15) 0.6931(13) -0.1103(9) 0.087(4) Uiso 1 d . .
H122 H 0.7505(15) 0.7180(13) -0.1221(9) 0.105 Uiso 1 calc R .
C222 C 1.1366(16) 0.7277(13) 0.1864(10) 0.094(5) Uiso 1 d . .
H222 H 1.0724(16) 0.7229(13) 0.2134(10) 0.112 Uiso 1 calc R .
C136 C 0.6756(13) 0.9313(11) -0.1730(9) 0.077(4) Uiso 1 d . .
H136 H 0.7123(13) 0.9403(11) -0.2177(9) 0.092 Uiso 1 calc R .
C135 C 0.5568(16) 0.9441(14) -0.1774(11) 0.094(5) Uiso 1 d . .
H135 H 0.5155(16) 0.9622(14) -0.2247(11) 0.113 Uiso 1 calc R .
C233 C 0.7127(16) 0.8059(14) 0.1810(10) 0.095(5) Uiso 1 d . .
H233 H 0.6563(16) 0.8325(14) 0.2089(10) 0.114 Uiso 1 calc R .
C134 C 0.5014(17) 0.9302(14) -0.1133(11) 0.096(5) Uiso 1 d . .
H134 H 0.4228(17) 0.9419(14) -0.1163(11) 0.116 Uiso 1 calc R .
C234 C 0.6998(16) 0.7176(14) 0.1470(10) 0.095(5) Uiso 1 d . .
H234 H 0.6320(16) 0.6832(14) 0.1516(10) 0.114 Uiso 1 calc R .
C124 C 0.9476(18) 0.5535(17) -0.0963(11) 0.102(5) Uiso 1 d . .
H124 H 0.9599(18) 0.4852(17) -0.0978(11) 0.123 Uiso 1 calc R .
C123 C 0.8414(17) 0.5870(15) -0.1094(11) 0.100(5) Uiso 1 d . .
H123 H 0.7794(17) 0.5435(15) -0.1177(11) 0.120 Uiso 1 calc R .
C235 C 0.7788(14) 0.6734(13) 0.1055(9) 0.087(4) Uiso 1 d . .
H235 H 0.7644(14) 0.6112(13) 0.0828(9) 0.104 Uiso 1 calc R .
C125 C 1.0396(18) 0.6144(15) -0.0807(11) 0.103(5) Uiso 1 d . .
H125 H 1.1128(18) 0.5876(15) -0.0696(11) 0.124 Uiso 1 calc R .
C226 C 1.2369(16) 0.8054(15) 0.0906(11) 0.100(5) Uiso 1 d . .
H226 H 1.2439(16) 0.8534(15) 0.0524(11) 0.120 Uiso 1 calc R .
C223 C 1.2305(17) 0.6619(15) 0.2051(11) 0.102(5) Uiso 1 d . .
H223 H 1.2278(17) 0.6155(15) 0.2450(11) 0.122 Uiso 1 calc R .
C225 C 1.3277(20) 0.7366(17) 0.1115(13) 0.120(7) Uiso 1 d . .
H225 H 1.3937(20) 0.7406(17) 0.0861(13) 0.145 Uiso 1 calc R .
C224 C 1.3218(19) 0.6660(16) 0.1665(12) 0.112(6) Uiso 1 d . .
H224 H 1.3814(19) 0.6205(16) 0.1772(12) 0.135 Uiso 1 calc R .
C1A C 0.5732(66) 0.4003(70) 0.1174(42) 0.304(30) Uiso 1 d D .
O1A O 0.5962(53) 0.4787(36) 0.1292(34) 0.346(30) Uiso 1 d D .
C2A C 0.6353(51) 0.3349(48) 0.1529(33) 0.353(36) Uiso 1 d D .
H2A H 0.6531(51) 0.2845(48) 0.1165(33) 0.424 Uiso 1 calc R .
H2A H 0.5951(51) 0.3053(48) 0.1928(33) 0.424 Uiso 1 calc R .
H2A H 0.7052(51) 0.3647(48) 0.1766(33) 0.424 Uiso 1 calc R .
C3A C 0.4945(59) 0.3819(62) 0.0665(40) 0.439(53) Uiso 1 d D .
H3AA H 0.4232(59) 0.3810(62) 0.0891(40) 0.527 Uiso 1 calc R .
H3AB H 0.5070(59) 0.3181(62) 0.0437(40) 0.527 Uiso 1 calc R .
H3AC H 0.4914(59) 0.4322(62) 0.0266(40) 0.527 Uiso 1 calc R .
C11 C 0.9380(11) 0.9240(11) -0.1886(7) 0.065(3) Uani 1 d . .
H11A H 1.0152(11) 0.8994(11) -0.1918(7) 0.078 Uiso 1 calc R .
H11B H 0.8872(11) 0.8918(11) -0.2295(7) 0.078 Uiso 1 calc R .
C21 C 1.0643(14) 0.9648(13) 0.2025(8) 0.078(4) Uani 1 d . .
H11A H 1.0111(14) 0.9488(13) 0.2400(8) 0.094 Uiso 1 calc R .
H11B H 1.1407(14) 0.9459(13) 0.2254(8) 0.094 Uiso 1 calc R .

loop_
_atom_type_symbol
_atom_type_description
_atom_type_scat_dispersion_real
_atom_type_scat_dispersion_imag
_atom_type_scat_source
Re Re -5.7900 5.8910 'International Tables Vol C Tables 4.2.6.8 and 6.1.1.4'
P P 0.2830 0.4340 'International Tables Vol C Tables 4.2.6.8 and 6.1.1.4'
C C 0.0170 0.0090 'International Tables Vol C Tables 4.2.6.8 and 6.1.1.4'
N N 0.0290 0.0180 'International Tables Vol C Tables 4.2.6.8 and 6.1.1.4'
O O 0.0470 0.0320 'International Tables Vol C Tables 4.2.6.8 and 6.1.1.4'
H H 0.0000 0.0000 'International Tables Vol C Tables 4.2.6.8 and 6.1.1.4'

loop_
_geom_angle_atom_site_label_1
_geom_angle_atom_site_label_2
_geom_angle_atom_site_label_3
_geom_angle
_geom_angle_site_symmetry_1
_geom_angle_site_symmetry_3
_geom_angle_publ_flag
C1 Re1 C1 180.000(1) . 3_775 ?
C1 Re1 P1 84.6(4) . 3_775 ?
C1 Re1 P1 95.4(4) 3_775 3_775 ?
C1 Re1 P1 95.4(4) . . ?
C1 Re1 P1 84.6(4) 3_775 . ?
P1 Re1 P1 180.0 3_775 . ?
C1 Re1 P2 82.6(4) . . ?
C1 Re1 P2 97.4(4) 3_775 . ?
P1 Re1 P2 79.82(11) 3_775 . ?
P1 Re1 P2 100.18(11) . . ?
C1 Re1 P2 97.4(4) . 3_775 ?
C1 Re1 P2 82.6(4) 3_775 3_775 ?
P1 Re1 P2 100.18(11) 3_775 3_775 ?
P1 Re1 P2 79.82(11) . 3_775 ?
P2 Re1 P2 180.0 . 3_775 ?
C12 P1 C11 100.9(6) . . ?
C12 P1 C13 103.0(6) . . ?
C11 P1 C13 105.6(6) . . ?
C12 P1 Re1 123.6(5) . . ?
C11 P1 Re1 106.0(5) . . ?
C13 P1 Re1 115.5(4) . . ?
C22 P2 C23 102.6(7) . . ?
C22 P2 C21 98.1(7) . . ?
C23 P2 C21 105.6(6) . . ?
C22 P2 Re1 123.1(5) . . ?
C23 P2 Re1 115.2(4) . . ?
C21 P2 Re1 109.8(5) . . ?
C136 C13 C132 118.4(13) . . ?
C136 C13 P1 123.5(11) . . ?
C132 C13 P1 118.1(10) . . ?
C13 C132 C133 121.1(15) . . ?
C23 C236 C235 118.3(15) . . ?
N1 C1 Re1 173.6(13) . . ?
C122 C12 C126 118.2(15) . . ?
C122 C12 P1 123.6(12) . . ?
C126 C12 P1 118.2(11) . . ?
C12 C126 C125 118.9(16) . . ?
C226 C22 C222 117.2(16) . . ?
C226 C22 P2 123.1(14) . . ?
C222 C22 P2 119.1(12) . . ?
C23 C232 C233 120.7(16) . . ?
C134 C133 C132 117.9(17) . . ?
C236 C23 C232 119.9(14) . . ?
C236 C23 P2 119.2(11) . . ?
C232 C23 P2 120.8(12) . . ?
C12 C122 C123 122.3(17) . . ?
C22 C222 C223 120.6(17) . . ?
C13 C136 C135 121.3(15) . . ?
C134 C135 C136 120.3(18) . . ?
C234 C233 C232 117.5(18) . . ?
C135 C134 C133 120.8(19) . . ?
C233 C234 C235 124.7(19) . . ?
C123 C124 C125 122.8(22) . . ?
C124 C123 C122 117.7(20) . . ?
C234 C235 C236 118.8(17) . . ?
C124 C125 C126 119.9(20) . . ?
C22 C226 C225 119.4(19) . . ?
C224 C223 C222 120.7(20) . . ?
C224 C225 C226 122.5(22) . . ?
C223 C224 C225 119.4(23) . . ?
O1A C1A C3A 118.3(100) . . ?
O1A C1A C2A 117.7(100) . . ?
C3A C1A C2A 123.8(100) . . ?
C21 C11 P1 112.3(9) 3_775 . ?
C11 C21 P2 113.6(9) 3_775 . ?

loop_
_geom_bond_atom_site_label_1
_geom_bond_atom_site_label_2
_geom_bond_distance
_geom_bond_site_symmetry_2
_geom_bond_publ_flag
Re1 C1 2.127(14) . ?
Re1 C1 2.127(14) 3_775 ?
Re1 P1 2.415(3) 3_775 ?
Re1 P1 2.415(3) . ?
Re1 P2 2.417(3) . ?
Re1 P2 2.417(3) 3_775 ?
P1 C12 1.804(14) . ?
P1 C11 1.813(13) . ?
P1 C13 1.816(12) . ?
P2 C22 1.80(2) . ?
P2 C23 1.845(15) . ?
P2 C21 1.85(2) . ?
C13 C136 1.36(2) . ?
C13 C132 1.39(2) . ?
C132 C133 1.42(2) . ?
N1 C1 1.12(2) . ?
C236 C23 1.38(2) . ?
C236 C235 1.42(2) . ?
C12 C122 1.35(2) . ?
C12 C126 1.40(2) . ?
C126 C125 1.42(2) . ?
C22 C226 1.36(2) . ?
C22 C222 1.42(2) . ?
C232 C23 1.40(2) . ?
C232 C233 1.41(2) . ?
C133 C134 1.39(2) . ?
C122 C123 1.44(2) . ?
C222 C223 1.42(2) . ?
C136 C135 1.39(2) . ?
C135 C134 1.35(2) . ?
C233 C234 1.32(2) . ?
C234 C235 1.37(2) . ?
C124 C123 1.32(2) . ?
C124 C125 1.36(3) . ?
C226 C225 1.42(3) . ?
C223 C224 1.32(3) . ?
C225 C224 1.35(3) . ?
C1A O1A 1.10(9) . ?
C1A C3A 1.22(9) . ?
C1A C2A 1.25(8) . ?
C11 C21 1.51(2) 3_775 ?
C21 C11 1.51(2) 3_775 ?

loop_
_geom_torsion_atom_site_label_1
_geom_torsion_atom_site_label_2
_geom_torsion_atom_site_label_3
_geom_torsion_atom_site_label_4
_geom_torsion
_geom_torsion_site_symmetry_1
_geom_torsion_site_symmetry_2
_geom_torsion_site_symmetry_3
_geom_torsion_site_symmetry_4
_geom_torsion_publ_flag
C1 Re1 P1 C12 -115.0(6) . . . . ?
C1 Re1 P1 C12 65.0(6) 3_775 . . . ?
P1 Re1 P1 C12 -162.6(575) 3_775 . . . ?
P2 Re1 P1 C12 -31.5(5) . . . . ?
P2 Re1 P1 C12 148.5(5) 3_775 . . . ?
C1 Re1 P1 C11 129.7(6) . . . . ?
C1 Re1 P1 C11 -50.3(6) 3_775 . . . ?
P1 Re1 P1 C11 82.1(554) 3_775 . . . ?
P2 Re1 P1 C11 -146.8(5) . . . . ?
P2 Re1 P1 C11 33.2(5) 3_775 . . . ?
C1 Re1 P1 C13 13.2(6) . . . . ?
C1 Re1 P1 C13 -166.8(6) 3_775 . . . ?
P1 Re1 P1 C13 -34.5(502) 3_775 . . . ?
P2 Re1 P1 C13 96.6(5) . . . . ?
P2 Re1 P1 C13 -83.4(5) 3_775 . . . ?
C1 Re1 P2 C22 177.5(7) . . . . ?
C1 Re1 P2 C22 -2.5(7) 3_775 . . . ?
P1 Re1 P2 C22 -96.7(6) 3_775 . . . ?
P1 Re1 P2 C22 83.3(6) . . . . ?
P2 Re1 P2 C22 103.7(1000) 3_775 . . . ?
C1 Re1 P2 C23 51.0(7) . . . . ?
C1 Re1 P2 C23 -129.0(7) 3_775 . . . ?
P1 Re1 P2 C23 136.8(6) 3_775 . . . ?
P1 Re1 P2 C23 -43.2(6) . . . . ?
P2 Re1 P2 C23 -22.8(1000) 3_775 . . . ?
C1 Re1 P2 C21 -68.1(7) . . . . ?
C1 Re1 P2 C21 111.9(7) 3_775 . . . ?
P1 Re1 P2 C21 17.8(6) 3_775 . . . ?
P1 Re1 P2 C21 -162.2(6) . . . . ?
P2 Re1 P2 C21 -141.9(1000) 3_775 . . . ?
C12 P1 C13 C136 -102.1(13) . . . . ?
C11 P1 C13 C136 3.4(14) . . . . ?
Re1 P1 C13 C136 120.1(12) . . . . ?
C12 P1 C13 C132 77.4(12) . . . . ?
C11 P1 C13 C132 -177.1(11) . . . . ?
Re1 P1 C13 C132 -60.4(12) . . . . ?
C136 C13 C132 C133 0.4(22) . . . . ?
P1 C13 C132 C133 -179.1(12) . . . . ?
C1 Re1 C1 N1 -134.7(119) 3_775 . . . ?
P1 Re1 C1 N1 -10.3(123) 3_775 . . . ?
P1 Re1 C1 N1 169.7(123) . . . . ?
P2 Re1 C1 N1 70.1(124) . . . . ?
P2 Re1 C1 N1 -109.9(124) 3_775 . . . ?
C11 P1 C12 C122 -101.4(13) . . . . ?
C13 P1 C12 C122 7.6(14) . . . . ?
Re1 P1 C12 C122 140.9(11) . . . . ?
C11 P1 C12 C126 76.0(12) . . . . ?
C13 P1 C12 C126 -175.0(11) . . . . ?
Re1 P1 C12 C126 -41.7(13) . . . . ?
C122 C12 C126 C125 -3.4(23) . . . . ?
P1 C12 C126 C125 179.1(13) . . . . ?
C23 P2 C22 C226 151.9(14) . . . . ?
C21 P2 C22 C226 -100.0(15) . . . . ?
Re1 P2 C22 C226 20.1(17) . . . . ?
C23 P2 C22 C222 -36.8(14) . . . . ?
C21 P2 C22 C222 71.3(14) . . . . ?
Re1 P2 C22 C222 -168.6(10) . . . . ?
C13 C132 C133 C134 -4.0(24) . . . . ?
C235 C236 C23 C232 3.2(21) . . . . ?
C235 C236 C23 P2 -173.4(11) . . . . ?
C233 C232 C23 C236 -2.5(23) . . . . ?
C233 C232 C23 P2 174.0(12) . . . . ?
C22 P2 C23 C236 -44.9(12) . . . . ?
C21 P2 C23 C236 -147.2(12) . . . . ?
Re1 P2 C23 C236 91.5(11) . . . . ?
C22 P2 C23 C232 138.5(12) . . . . ?
C21 P2 C23 C232 36.2(14) . . . . ?
Re1 P2 C23 C232 -85.1(12) . . . . ?
C126 C12 C122 C123 3.5(23) . . . . ?
P1 C12 C122 C123 -179.1(13) . . . . ?
C226 C22 C222 C223 -1.4(25) . . . . ?
P2 C22 C222 C223 -173.3(13) . . . . ?
C132 C13 C136 C135 2.0(23) . . . . ?
P1 C13 C136 C135 -178.5(13) . . . . ?
C13 C136 C135 C134 -0.8(27) . . . . ?
C23 C232 C233 C234 0.7(25) . . . . ?
C136 C135 C134 C133 -2.9(29) . . . . ?
C132 C133 C134 C135 5.2(27) . . . . ?
C232 C233 C234 C235 0.4(28) . . . . ?
C125 C124 C123 C122 2.8(30) . . . . ?
C12 C122 C123 C124 -3.2(27) . . . . ?
C233 C234 C235 C236 0.3(27) . . . . ?
C23 C236 C235 C234 -2.1(23) . . . . ?
C123 C124 C125 C126 -2.9(32) . . . . ?
C12 C126 C125 C124 3.1(27) . . . . ?
C222 C22 C226 C225 2.1(26) . . . . ?
P2 C22 C226 C225 173.6(14) . . . . ?
C22 C222 C223 C224 -1.3(29) . . . . ?
C22 C226 C225 C224 -0.2(31) . . . . ?
C222 C223 C224 C225 3.3(31) . . . . ?
C226 C225 C224 C223 -2.6(33) . . . . ?
C12 P1 C11 C21 -177.6(10) . . . 3_775 ?
C13 P1 C11 C21 75.4(11) . . . 3_775 ?
Re1 P1 C11 C21 -47.7(10) . . . 3_775 ?
C22 P2 C21 C11 134.2(11) . . . 3_775 ?
C23 P2 C21 C11 -120.2(11) . . . 3_775 ?
Re1 P2 C21 C11 4.6(12) . . . 3_775 ?
